data_1548049
loop_
_publ_author_name
'Jesus Ferrando-Soria'
'Eufemio Moreno Pineda'
'Alessandro Chiesa'
'Antonio Fernandez'
'Samantha A. Magee'
'Stefano Carretta'
'Paolo Santini'
'Inigo J. Vitorica-Yrezabal'
'Floriana Tuna'
'Grigore A. Timco'
'Eric J.L. McInnes'
'Richard E.P. Winpenny'

_publ_section_title
;
 A modular design of molecular qubits to implement universal quantum gates
;
_journal_name_full 'Nature Communications'
_journal_page_first 11377
_journal_paper_doi 10.1038/ncomms11377
_journal_volume 7
_journal_year 2016
_chemical_formula_moiety 'C44 H28 Co N6 O4, 2(B F4), 0.5(C H2 Cl2)'
_chemical_formula_sum 'C44.5 H29 B2 Cl Co F8 N6 O4'
_chemical_formula_weight 979.74
_space_group_crystal_system triclinic
_space_group_IT_number 2
_space_group_name_Hall '-P 1'
_space_group_name_H-M_alt 'P -1'
_symmetry_space_group_name_Hall '-P 1'
_symmetry_space_group_name_H-M 'P -1'
_atom_sites_solution_hydrogens geom
_atom_sites_solution_primary iterative
_cell_angle_alpha 85.098(5)
_cell_angle_beta 76.757(5)
_cell_angle_gamma 88.790(5)
_cell_formula_units_Z 2
_cell_length_a 9.2332(6)
_cell_length_b 12.2853(9)
_cell_length_c 19.3386(11)
_cell_measurement_reflns_used 9167
_cell_measurement_temperature 100
_cell_measurement_theta_max 67.4190
_cell_measurement_theta_min 3.5880
_cell_volume 2127.5(2)
_computing_cell_refinement
;
CrysAlisPro, Agilent Technologies,
Version 1.171.37.34 (release 22-05-2014 CrysAlis171 .NET)
(compiled May 22 2014,16:03:01)
;
_computing_data_collection
;
CrysAlisPro, Agilent Technologies,
Version 1.171.37.34 (release 22-05-2014 CrysAlis171 .NET)
(compiled May 22 2014,16:03:01)
;
_computing_data_reduction
;
CrysAlisPro, Agilent Technologies,
Version 1.171.37.34 (release 22-05-2014 CrysAlis171 .NET)
(compiled May 22 2014,16:03:01)
;
_computing_molecular_graphics 'Olex2 (Dolomanov et al., 2009)'
_computing_publication_material 'Olex2 (Dolomanov et al., 2009)'
_computing_structure_refinement 'ShelXL (Sheldrick, 2008)'
_computing_structure_solution
;
Superflip (Palatinus & Chapuis, 2007;Palatinus & van der Lee, 2008;
Palatinus et al., 2012)
;
_diffrn_ambient_temperature 100
_diffrn_detector 'CCD plate'
_diffrn_measured_fraction_theta_full 0.779
_diffrn_measured_fraction_theta_max 0.980
_diffrn_measurement_details
;

The crystallographic data of this sample was collected in a Bruker Prospector 
X-ray equipment with copper source. No diffraction beyond 0.9 A was observed 
with exposure rimes longer than 40 seconds, therefore the collection was 
performed between the lowest angle and 0.9 A.

#__ type_ start__ end____ width___ exp.time_
  1 omega   52.51  238.71   1.9000   35.0000
omega____ theta____ kappa____ phi______ frames
    -       80.0000   73.8669   79.2087 98

#__ type_ start__ end____ width___ exp.time_
  2 omega   53.13  237.43   1.9000   35.0000
omega____ theta____ kappa____ phi______ frames
    -       80.0000   73.8669  -45.7906 97

#__ type_ start__ end____ width___ exp.time_
  3 omega   74.23  247.16   1.9003   35.0000
omega____ theta____ kappa____ phi______ frames
    -      100.0000   73.8669 -175.7906 91

#__ type_ start__ end____ width___ exp.time_
  4 phi   -194.50   84.89   1.9006   30.0000
omega____ theta____ kappa____ phi______ frames
 151.3494   18.0000   73.8669     -     147

#__ type_ start__ end____ width___ exp.time_
  5 phi     13.45  222.59   1.9012   35.0000
omega____ theta____ kappa____ phi______ frames
 130.6797   95.0000   73.8669     -     110

#__ type_ start__ end____ width___ exp.time_
  6 phi    -25.79  168.07   1.9006   35.0000
omega____ theta____ kappa____ phi______ frames
  92.5194  100.0000   73.8669     -     102

#__ type_ start__ end____ width___ exp.time_
  7 omega  139.71  251.81   1.9000   35.0000
omega____ theta____ kappa____ phi______ frames
    -       95.0000   73.8669   39.2088 59

#__ type_ start__ end____ width___ exp.time_
  8 omega   44.61  211.84   1.9003   30.0000
omega____ theta____ kappa____ phi______ frames
    -       55.0000   73.8669 -155.7906 88

#__ type_ start__ end____ width___ exp.time_
  9 omega   72.51  152.32   1.9003   35.0000
omega____ theta____ kappa____ phi______ frames
    -       98.0000   73.8669 -150.7900 42

#__ type_ start__ end____ width___ exp.time_
 10 omega  162.85  235.04   1.8997   35.0000
omega____ theta____ kappa____ phi______ frames
    -       80.0000   73.8669 -130.7906 38

#__ type_ start__ end____ width___ exp.time_
 11 omega   -0.30  102.28   1.8997   30.0000
omega____ theta____ kappa____ phi______ frames
    -      -12.0000   73.8669 -160.7906 54

#__ type_ start__ end____ width___ exp.time_
 12 omega  -86.87   40.43   1.9000   35.0000
omega____ theta____ kappa____ phi______ frames
    -      -65.0000   73.8669  -20.7900 67

#__ type_ start__ end____ width___ exp.time_
 13 omega  147.31  253.71   1.9000   35.0000
omega____ theta____ kappa____ phi______ frames
    -       95.0000   73.8669   84.2087 56

#__ type_ start__ end____ width___ exp.time_
 14 omega   47.87  194.19   1.9003   30.0000
omega____ theta____ kappa____ phi______ frames
    -       55.0000   73.8669  119.2100 77

#__ type_ start__ end____ width___ exp.time_
 15 phi    -19.53  117.32   1.9006   35.0000
omega____ theta____ kappa____ phi______ frames
  22.1497  -70.0000   73.8669     -     72

#__ type_ start__ end____ width___ exp.time_
 16 omega  -95.31   35.81   1.9003   35.0000
omega____ theta____ kappa____ phi______ frames
    -      -70.0000   73.8669  139.2094 69

#__ type_ start__ end____ width___ exp.time_
 17 omega   68.40  210.90   1.9000   35.0000
omega____ theta____ kappa____ phi______ frames
    -       95.0000   73.8669  104.2088 75

#__ type_ start__ end____ width___ exp.time_
 18 omega   72.51  258.71   1.9000   35.0000
omega____ theta____ kappa____ phi______ frames
    -      100.0000   73.8669  -55.7912 98

#__ type_ start__ end____ width___ exp.time_
 19 phi     36.71  264.78   1.9006   30.0000
omega____ theta____ kappa____ phi______ frames
 154.7097   15.0000   73.8669     -     120

#__ type_ start__ end____ width___ exp.time_
 20 phi    -15.42  186.11   1.9013   35.0000
omega____ theta____ kappa____ phi______ frames
 173.6294   60.0000   73.8669     -     106

#__ type_ start__ end____ width___ exp.time_
 21 phi    -24.91  322.90   1.9006   35.0000
omega____ theta____ kappa____ phi______ frames
 174.4094   80.0000   73.8669     -     183
;
_diffrn_measurement_device 'abstract diffractometer'
_diffrn_measurement_device_type 'Saxi-CrysAlisPro-abstract goniometer imported SAXI images'
_diffrn_measurement_method '\w and \p scans'
_diffrn_orient_matrix_UB_11 -0.0137553000
_diffrn_orient_matrix_UB_12 -0.0999860000
_diffrn_orient_matrix_UB_13 0.0548966000
_diffrn_orient_matrix_UB_21 -0.0240277000
_diffrn_orient_matrix_UB_22 -0.0739847000
_diffrn_orient_matrix_UB_23 -0.0567586000
_diffrn_orient_matrix_UB_31 0.1692358000
_diffrn_orient_matrix_UB_32 -0.0190755000
_diffrn_orient_matrix_UB_33 -0.0226369000
_diffrn_radiation_monochromator graphite
_diffrn_radiation_probe x-ray
_diffrn_radiation_type CuK\a
_diffrn_radiation_wavelength 1.54184
_diffrn_reflns_av_R_equivalents 0.0930
_diffrn_reflns_av_unetI/netI 0.0646
_diffrn_reflns_Laue_measured_fraction_full 0.779
_diffrn_reflns_Laue_measured_fraction_max 0.980
_diffrn_reflns_limit_h_max 10
_diffrn_reflns_limit_h_min -9
_diffrn_reflns_limit_k_max 13
_diffrn_reflns_limit_k_min -13
_diffrn_reflns_limit_l_max 21
_diffrn_reflns_limit_l_min -21
_diffrn_reflns_number 28635
_diffrn_reflns_point_group_measured_fraction_full 0.779
_diffrn_reflns_point_group_measured_fraction_max 0.980
_diffrn_reflns_theta_full 67.684
_diffrn_reflns_theta_max 58.934
_diffrn_reflns_theta_min 2.355
_diffrn_source 'Enhance (Cu) X-ray Source'
_exptl_absorpt_coefficient_mu 4.511
_exptl_absorpt_correction_T_max 1.00000
_exptl_absorpt_correction_T_min 0.31141
_exptl_absorpt_correction_type multi-scan
_exptl_absorpt_process_details
;
CrysAlisPro, Agilent Technologies,
Version 1.171.37.34 (release 22-05-2014 CrysAlis171 .NET)
(compiled May 22 2014,16:03:01)
Empirical absorption correction using spherical harmonics,
 implemented in SCALE3 ABSPACK scaling algorithm.
;
_exptl_crystal_colour 'clear red'
_exptl_crystal_colour_lustre clear
_exptl_crystal_colour_primary red
_exptl_crystal_density_diffrn 1.529
_exptl_crystal_description
;
;
_exptl_crystal_F_000 992
_exptl_crystal_size_max 0.08
_exptl_crystal_size_mid 0.05
_exptl_crystal_size_min 0.04
_refine_diff_density_max 2.426
_refine_diff_density_min -0.819
_refine_diff_density_rms 0.137
_refine_ls_extinction_coef .
_refine_ls_extinction_method none
_refine_ls_goodness_of_fit_ref 1.040
_refine_ls_hydrogen_treatment constr
_refine_ls_matrix_type full
_refine_ls_number_parameters 652
_refine_ls_number_reflns 5992
_refine_ls_number_restraints 123
_refine_ls_restrained_S_all 1.061
_refine_ls_R_factor_all 0.1357
_refine_ls_R_factor_gt 0.1045
_refine_ls_shift/su_max 0.000
_refine_ls_shift/su_mean 0.000
_refine_ls_structure_factor_coef Fsqd
_refine_ls_weighting_details 'w=1/[\s^2^(Fo^2^)+(0.1970P)^2^+10.5130P] where P=(Fo^2^+2Fc^2^)/3'
_refine_ls_weighting_scheme calc
_refine_ls_wR_factor_gt 0.2864
_refine_ls_wR_factor_ref 0.3166
_reflns_Friedel_coverage 0.000
_reflns_Friedel_fraction_full .
_reflns_Friedel_fraction_max .
_reflns_number_gt 4359
_reflns_number_total 5992
_reflns_threshold_expression 'I > 2\s(I)'
_cod_data_source_file ncomms11377-17.cif
_cod_data_source_block Co(LT)2
_cod_original_formula_sum 'C44.50 H29 B2 Cl Co F8 N6 O4'
_cod_database_code 1548049
_chemical_oxdiff_formula CoC20O4BF42H50
_shelx_space_group_comment
;
The symmetry employed for this shelxl refinement is uniquely defined
by the following loop, which should always be used as a source of
symmetry information in preference to the above space-group names.
They are only intended as comments.
;
_reflns_odcompleteness_completeness 92.28
_reflns_odcompleteness_iscentric 1
_reflns_odcompleteness_theta 68.47
_olex2_submission_special_instructions 'No special instructions were received'

loop_
_space_group_symop_operation_xyz
'x, y, z'
'-x, -y, -z'

loop_
_atom_site_label
_atom_site_type_symbol
_atom_site_fract_x
_atom_site_fract_y
_atom_site_fract_z
_atom_site_U_iso_or_equiv
_atom_site_adp_type
_atom_site_occupancy
_atom_site_site_symmetry_order
_atom_site_calc_flag
_atom_site_refinement_flags_posn
_atom_site_refinement_flags_adp
_atom_site_refinement_flags_occupancy
_atom_site_disorder_assembly
_atom_site_disorder_group
Co1 Co 0.72849(14) 0.74968(10) 0.75145(7) 0.0275(4) Uani 1 1 d . . . . .
O1A O 0.5571(8) 0.6219(6) 1.3378(4) 0.0561(19) Uani 1 1 d . . . . .
O1B O 1.1501(6) 0.9114(5) 0.1685(3) 0.0385(15) Uani 1 1 d . . . . .
O2A O 0.3159(9) 0.6407(8) 1.3375(4) 0.071(2) Uani 1 1 d . . . . .
O2B O 0.9240(7) 0.8612(5) 0.1589(3) 0.0382(14) Uani 1 1 d . . . . .
N4 N 0.7803(7) 0.7708(5) 0.6506(3) 0.0245(14) Uani 1 1 d . . . . .
N10 N 0.6779(7) 0.7276(5) 0.8516(3) 0.0273(15) Uani 1 1 d . . . . .
N11 N 0.5378(7) 0.6886(5) 0.7267(4) 0.0307(16) Uani 1 1 d . . . . .
N12 N 0.8234(7) 0.5982(6) 0.7652(4) 0.0315(16) Uani 1 1 d . . . . .
N13 N 0.6154(7) 0.8919(5) 0.7744(3) 0.0279(15) Uani 1 1 d . . . . .
N15 N 0.9379(7) 0.8210(5) 0.7360(3) 0.0283(16) Uani 1 1 d . . . . .
C1A C 0.4561(12) 0.6373(7) 1.3060(5) 0.040(2) Uani 1 1 d . . . . .
C1B C 1.0122(10) 0.8751(7) 0.1951(4) 0.032(2) Uani 1 1 d . . . . .
C2A C 0.4897(10) 0.6507(7) 1.2264(4) 0.034(2) Uani 1 1 d . . . . .
C2B C 0.9764(9) 0.8511(6) 0.2737(4) 0.0276(18) Uani 1 1 d . . . . .
C3A C 0.6323(10) 0.6305(7) 1.1883(4) 0.034(2) Uani 1 1 d . . . . .
H3A H 0.7055 0.6080 1.2124 0.041 Uiso 1 1 calc R . . . .
C3B C 1.0778(11) 0.8684(9) 0.3143(5) 0.048(3) Uani 1 1 d . . . . .
H3B H 1.1731 0.8923 0.2917 0.058 Uiso 1 1 calc R . . . .
C4A C 0.3814(10) 0.6873(7) 1.1897(4) 0.033(2) Uani 1 1 d . . . . .
H4A H 0.2856 0.7025 1.2148 0.040 Uiso 1 1 calc R . . . .
C4B C 0.8394(9) 0.8115(7) 0.3077(4) 0.035(2) Uani 1 1 d . . . . .
H4B H 0.7718 0.7959 0.2809 0.042 Uiso 1 1 calc R . . . .
C5A C 0.6668(10) 0.6436(7) 1.1144(4) 0.034(2) Uani 1 1 d . . . . .
H5A H 0.7627 0.6284 1.0894 0.041 Uiso 1 1 calc R . . . .
C5B C 1.0407(10) 0.8510(9) 0.3869(4) 0.046(2) Uani 1 1 d . . . . .
H5B H 1.1114 0.8636 0.4127 0.055 Uiso 1 1 calc R . . . .
C6A C 0.4166(9) 0.7007(7) 1.1164(4) 0.0311(19) Uani 1 1 d . . . . .
H6A H 0.3436 0.7245 1.0925 0.037 Uiso 1 1 calc R . . . .
C6B C 0.7985(10) 0.7939(7) 0.3818(4) 0.034(2) Uani 1 1 d . . . . .
H6B H 0.7039 0.7680 0.4040 0.041 Uiso 1 1 calc R . . . .
C7A C 0.5601(9) 0.6792(6) 1.0772(4) 0.0296(19) Uani 1 1 d . . . . .
C7B C 0.9008(9) 0.8153(7) 0.4229(4) 0.0299(19) Uani 1 1 d . . . . .
C8A C 0.5984(9) 0.6949(6) 0.9992(4) 0.0274(18) Uani 1 1 d . . . . .
C8B C 0.8579(9) 0.7982(7) 0.5022(4) 0.0313(19) Uani 1 1 d . . . . .
C9A C 0.6878(9) 0.6196(6) 0.9584(4) 0.0294(19) Uani 1 1 d . . . . .
H9A H 0.7216 0.5572 0.9807 0.035 Uiso 1 1 calc R . . . .
C9B C 0.9521(9) 0.8314(6) 0.5439(4) 0.0278(18) Uani 1 1 d . . . . .
H9B H 1.0433 0.8633 0.5219 0.033 Uiso 1 1 calc R . . . .
C10A C 0.5495(9) 0.7884(6) 0.9632(4) 0.0277(18) Uani 1 1 d . . . . .
H10A H 0.4884 0.8393 0.9887 0.033 Uiso 1 1 calc R . . . .
C10B C 0.7222(9) 0.7517(7) 0.5379(4) 0.0313(19) Uani 1 1 d . . . . .
H10B H 0.6561 0.7288 0.5124 0.038 Uiso 1 1 calc R . . . .
C11A C 0.7259(9) 0.6378(6) 0.8849(4) 0.0258(18) Uani 1 1 d . . . . .
C11B C 0.9113(8) 0.8173(6) 0.6166(4) 0.0242(17) Uani 1 1 d . . . . .
C12A C 0.5930(8) 0.8038(6) 0.8897(4) 0.0234(17) Uani 1 1 d . . . . .
C12B C 0.6863(9) 0.7397(6) 0.6116(4) 0.0271(18) Uani 1 1 d . . . . .
C13A C 0.8149(8) 0.5671(6) 0.8355(4) 0.0255(17) Uani 1 1 d . . . . .
C13B C 1.0036(9) 0.8439(6) 0.6659(4) 0.0265(18) Uani 1 1 d . . . . .
C14A C 0.8910(9) 0.4760(7) 0.8557(4) 0.0310(19) Uani 1 1 d . . . . .
H14A H 0.8877 0.4566 0.9036 0.037 Uiso 1 1 calc R . . . .
C14B C 1.1442(9) 0.8902(7) 0.6448(4) 0.0304(19) Uani 1 1 d . . . . .
H14B H 1.1868 0.9066 0.5967 0.036 Uiso 1 1 calc R . . . .
C15A C 0.9733(9) 0.4134(7) 0.8026(4) 0.033(2) Uani 1 1 d . . . . .
H15A H 1.0246 0.3514 0.8147 0.039 Uiso 1 1 calc R . . . .
C15B C 1.2209(9) 0.9119(7) 0.6959(4) 0.0324(19) Uani 1 1 d . . . . .
H15B H 1.3150 0.9434 0.6827 0.039 Uiso 1 1 calc R . . . .
C16A C 0.9767(10) 0.4451(7) 0.7330(5) 0.037(2) Uani 1 1 d . . . . .
H16A H 1.0299 0.4042 0.6973 0.044 Uiso 1 1 calc R . . . .
C16B C 1.1548(10) 0.8858(7) 0.7662(4) 0.034(2) Uani 1 1 d . . . . .
H16B H 1.2048 0.8980 0.8014 0.041 Uiso 1 1 calc R . . . .
C17A C 0.9018(9) 0.5375(7) 0.7154(4) 0.034(2) Uani 1 1 d . . . . .
H17A H 0.9058 0.5582 0.6676 0.041 Uiso 1 1 calc R . . . .
C17B C 1.0142(9) 0.8417(7) 0.7845(4) 0.031(2) Uani 1 1 d . . . . .
H17B H 0.9704 0.8256 0.8325 0.037 Uiso 1 1 calc R . . . .
C18A C 0.5544(8) 0.8976(6) 0.8443(4) 0.0228(17) Uani 1 1 d . . . . .
C18B C 0.5442(9) 0.6942(6) 0.6562(4) 0.0295(19) Uani 1 1 d . . . . .
C19A C 0.4700(9) 0.9861(6) 0.8693(4) 0.0280(18) Uani 1 1 d . . . . .
H19A H 0.4333 0.9896 0.9181 0.034 Uiso 1 1 calc R . . . .
C19B C 0.4237(10) 0.6653(7) 0.6293(5) 0.036(2) Uani 1 1 d . . . . .
H19B H 0.4301 0.6701 0.5805 0.043 Uiso 1 1 calc R . . . .
C20A C 0.4401(9) 1.0690(7) 0.8222(4) 0.0290(18) Uani 1 1 d . . . . .
H20A H 0.3795 1.1275 0.8381 0.035 Uiso 1 1 calc R . . . .
C20B C 0.2958(10) 0.6298(7) 0.6765(5) 0.041(2) Uani 1 1 d . . . . .
H20B H 0.2146 0.6096 0.6596 0.049 Uiso 1 1 calc R . . . .
C21A C 0.5028(9) 1.0631(7) 0.7506(4) 0.031(2) Uani 1 1 d . . . . .
H21A H 0.4880 1.1192 0.7175 0.038 Uiso 1 1 calc R . . . .
C21B C 0.2869(10) 0.6237(7) 0.7491(5) 0.038(2) Uani 1 1 d . . . . .
H21B H 0.2003 0.6001 0.7815 0.046 Uiso 1 1 calc R . . . .
C22A C 0.5873(9) 0.9734(7) 0.7285(4) 0.0282(18) Uani 1 1 d . . . . .
H22A H 0.6263 0.9692 0.6800 0.034 Uiso 1 1 calc R . . . .
C22B C 0.4112(10) 0.6539(7) 0.7725(5) 0.036(2) Uani 1 1 d . . . . .
H22B H 0.4066 0.6499 0.8212 0.043 Uiso 1 1 calc R . . . .
F1 F 1.195(3) 0.4691(18) 0.5500(11) 0.180(8) Uani 0.5 1 d . . P . .
F2 F 1.020(3) 0.576(2) 0.5475(12) 0.189(9) Uani 0.5 1 d . . P . .
F3 F 1.101(3) 0.4937(19) 0.4528(10) 0.164(8) Uani 0.5 1 d . . P . .
F4 F 1.234(3) 0.6088(15) 0.4809(7) 0.127(6) Uani 0.5 1 d . . P . .
B1 B 1.154(7) 0.535(2) 0.5074(10) 0.137(7) Uani 0.5 1 d . . P . .
F5 F 0.7634(8) 0.3868(5) 1.0499(4) 0.081(2) Uani 1 1 d . . . . .
F6 F 0.8844(9) 0.2773(5) 0.9721(3) 0.077(2) Uani 1 1 d . . . . .
F7 F 0.9815(8) 0.3073(7) 1.0647(4) 0.094(3) Uani 1 1 d . . . . .
F8 F 0.7795(7) 0.2061(5) 1.0795(3) 0.0642(17) Uani 1 1 d . . . . .
B2 B 0.8531(12) 0.2986(8) 1.0437(5) 0.036(2) Uani 1 1 d . . . . .
Cl1 Cl 0.7747(7) 1.0510(6) 0.9691(3) 0.0749(17) Uani 0.5 1 d . U P . .
Cl2 Cl 0.8499(12) 0.8708(10) 1.0256(6) 0.133(3) Uani 0.5 1 d . U P . .
C1 C 0.855(4) 0.9583(17) 0.9797(16) 0.101(10) Uani 0.5 1 d . U P . .
H2A H 0.8653 0.9257 0.9349 0.122 Uiso 0.5 1 calc R . P . .
H2B H 0.9522 0.9878 0.9779 0.122 Uiso 0.5 1 calc R . P . .
F9 F 1.2855(10) 0.9635(7) 0.4664(5) 0.0351(15) Uani 0.5 1 d . U P . .
F10 F 1.5053(13) 1.0177(10) 0.4242(5) 0.059(3) Uani 0.5 1 d . . P . .
F11 F 1.4281(10) 0.8457(7) 0.4284(5) 0.0351(15) Uani 0.5 1 d . . P . .
F12 F 1.4574(11) 0.9148(9) 0.5234(5) 0.051(3) Uani 0.5 1 d . . P . .
B3 B 1.413(2) 0.9316(18) 0.4600(11) 0.039(3) Uani 0.5 1 d . . P . .

loop_
_atom_site_aniso_label
_atom_site_aniso_U_11
_atom_site_aniso_U_22
_atom_site_aniso_U_33
_atom_site_aniso_U_23
_atom_site_aniso_U_13
_atom_site_aniso_U_12
Co1 0.0262(8) 0.0236(7) 0.0295(8) 0.0034(5) -0.0019(5) 0.0024(5)
O1A 0.068(5) 0.066(5) 0.040(4) 0.000(3) -0.026(4) 0.003(4)
O1B 0.032(4) 0.048(4) 0.031(3) 0.004(3) -0.001(3) -0.001(3)
O2A 0.051(5) 0.120(7) 0.033(4) 0.008(4) -0.001(3) -0.004(4)
O2B 0.040(4) 0.048(4) 0.025(3) 0.001(3) -0.007(3) 0.006(3)
N4 0.018(4) 0.022(3) 0.030(4) 0.005(3) -0.003(3) 0.003(3)
N10 0.019(4) 0.027(4) 0.032(4) 0.005(3) 0.001(3) 0.002(3)
N11 0.028(4) 0.025(4) 0.033(4) 0.004(3) 0.003(3) 0.007(3)
N12 0.027(4) 0.033(4) 0.031(4) 0.009(3) -0.005(3) -0.002(3)
N13 0.028(4) 0.031(4) 0.023(4) 0.000(3) -0.004(3) -0.001(3)
N15 0.034(4) 0.024(4) 0.025(4) 0.006(3) -0.007(3) 0.005(3)
C1A 0.062(7) 0.027(5) 0.030(5) 0.002(4) -0.009(5) -0.005(4)
C1B 0.032(5) 0.029(5) 0.032(5) 0.004(4) -0.004(4) 0.007(4)
C2A 0.037(5) 0.031(5) 0.029(5) 0.009(4) -0.001(4) -0.007(4)
C2B 0.025(5) 0.028(4) 0.028(4) 0.002(3) -0.005(3) 0.006(3)
C3A 0.043(6) 0.028(5) 0.030(5) 0.009(4) -0.011(4) 0.002(4)
C3B 0.030(5) 0.076(7) 0.033(5) 0.003(5) 0.004(4) -0.013(5)
C4A 0.031(5) 0.034(5) 0.030(5) 0.004(4) -0.002(4) -0.004(4)
C4B 0.029(5) 0.043(5) 0.034(5) 0.001(4) -0.012(4) 0.008(4)
C5A 0.030(5) 0.032(5) 0.037(5) 0.006(4) -0.008(4) 0.007(4)
C5B 0.034(5) 0.084(8) 0.022(5) -0.002(4) -0.008(4) -0.013(5)
C6A 0.030(5) 0.037(5) 0.026(4) 0.005(4) -0.008(4) -0.005(4)
C6B 0.030(5) 0.040(5) 0.030(5) 0.001(4) -0.005(4) -0.002(4)
C7A 0.033(5) 0.019(4) 0.034(5) 0.005(3) -0.004(4) -0.004(3)
C7B 0.030(5) 0.032(5) 0.027(4) -0.003(3) -0.004(4) 0.002(4)
C8A 0.023(4) 0.028(4) 0.029(4) 0.003(3) -0.002(3) -0.002(3)
C8B 0.024(5) 0.036(5) 0.029(4) 0.004(4) -0.001(4) 0.008(4)
C9A 0.029(5) 0.025(4) 0.031(5) 0.010(3) -0.007(4) 0.000(3)
C9B 0.023(5) 0.029(5) 0.028(4) 0.004(3) -0.001(3) -0.001(3)
C10A 0.025(5) 0.025(4) 0.031(4) 0.004(3) -0.005(3) 0.001(3)
C10B 0.034(5) 0.033(5) 0.029(4) 0.000(4) -0.010(4) -0.004(4)
C11A 0.028(5) 0.018(4) 0.028(4) 0.007(3) -0.003(3) -0.001(3)
C11B 0.017(4) 0.027(4) 0.025(4) 0.007(3) -0.002(3) 0.005(3)
C12A 0.022(4) 0.022(4) 0.024(4) 0.000(3) -0.002(3) 0.005(3)
C12B 0.024(5) 0.022(4) 0.031(4) 0.004(3) -0.001(3) -0.001(3)
C13A 0.021(4) 0.022(4) 0.030(4) 0.007(3) -0.002(3) -0.004(3)
C13B 0.028(5) 0.019(4) 0.028(4) 0.006(3) 0.000(3) -0.001(3)
C14A 0.025(5) 0.031(5) 0.034(5) 0.005(4) -0.003(4) 0.001(4)
C14B 0.025(5) 0.040(5) 0.020(4) 0.007(3) 0.003(3) -0.002(4)
C15A 0.030(5) 0.027(5) 0.039(5) 0.000(4) -0.005(4) 0.005(4)
C15B 0.028(5) 0.041(5) 0.028(4) -0.002(4) -0.007(4) -0.002(4)
C16A 0.033(5) 0.030(5) 0.043(5) -0.005(4) 0.002(4) 0.000(4)
C16B 0.036(5) 0.036(5) 0.031(5) 0.001(4) -0.012(4) 0.010(4)
C17A 0.035(5) 0.034(5) 0.028(5) 0.004(4) 0.002(4) -0.004(4)
C17B 0.033(5) 0.032(5) 0.021(4) 0.012(3) 0.001(4) 0.009(4)
C18A 0.018(4) 0.020(4) 0.025(4) 0.004(3) 0.002(3) 0.000(3)
C18B 0.037(5) 0.027(4) 0.024(4) -0.003(3) -0.006(4) 0.003(4)
C19A 0.028(5) 0.024(4) 0.029(4) 0.006(3) -0.002(3) 0.001(3)
C19B 0.036(5) 0.037(5) 0.034(5) 0.001(4) -0.008(4) -0.007(4)
C20A 0.026(5) 0.030(5) 0.029(4) 0.004(3) -0.005(3) -0.001(3)
C20B 0.033(5) 0.037(5) 0.047(6) 0.005(4) -0.001(4) -0.004(4)
C21A 0.030(5) 0.029(5) 0.033(5) 0.018(4) -0.011(4) -0.004(4)
C21B 0.041(6) 0.024(5) 0.043(5) 0.003(4) 0.004(4) 0.001(4)
C22A 0.030(5) 0.035(5) 0.015(4) 0.005(3) 0.000(3) -0.003(4)
C22B 0.037(5) 0.028(5) 0.036(5) 0.004(4) 0.001(4) 0.006(4)
F1 0.34(2) 0.122(13) 0.076(10) 0.005(9) -0.046(12) -0.023(13)
F2 0.278(19) 0.168(18) 0.090(11) -0.013(11) 0.024(11) -0.009(13)
F3 0.27(2) 0.150(16) 0.061(8) -0.008(9) -0.008(11) -0.024(13)
F4 0.226(18) 0.117(12) 0.026(7) 0.008(7) -0.004(8) -0.020(10)
B1 0.246(19) 0.116(13) 0.029(9) 0.003(8) 0.012(9) -0.027(11)
F5 0.094(5) 0.059(4) 0.071(4) 0.016(3) 0.009(3) 0.031(3)
F6 0.111(6) 0.067(4) 0.046(3) 0.005(3) -0.006(3) 0.025(4)
F7 0.085(4) 0.098(5) 0.107(5) 0.046(4) -0.057(4) -0.036(4)
F8 0.062(4) 0.059(3) 0.070(4) 0.034(3) -0.026(3) -0.011(3)
B2 0.041(5) 0.037(4) 0.026(4) 0.010(3) -0.003(3) 0.000(3)
Cl1 0.069(4) 0.092(5) 0.059(3) -0.004(3) -0.007(3) -0.010(3)
Cl2 0.129(8) 0.136(8) 0.139(8) -0.025(6) -0.039(6) 0.014(6)
C1 0.107(13) 0.102(13) 0.091(12) -0.001(9) -0.016(9) -0.014(9)
F9 0.035(3) 0.031(3) 0.046(4) 0.012(3) -0.027(3) -0.003(3)
F10 0.053(6) 0.077(6) 0.043(6) 0.018(5) -0.010(4) -0.023(5)
F11 0.035(3) 0.031(3) 0.046(4) 0.012(3) -0.027(3) -0.003(3)
F12 0.035(6) 0.074(7) 0.041(5) 0.019(4) -0.013(4) -0.001(5)
B3 0.036(6) 0.046(6) 0.034(6) 0.014(4) -0.013(4) -0.006(4)

loop_
_atom_type_symbol
_atom_type_description
_atom_type_scat_dispersion_real
_atom_type_scat_dispersion_imag
_atom_type_scat_source
C C 0.0181 0.0091 'International Tables Vol C Tables 4.2.6.8 and 6.1.1.4'
H H 0.0000 0.0000 'International Tables Vol C Tables 4.2.6.8 and 6.1.1.4'
B B 0.0090 0.0039 'International Tables Vol C Tables 4.2.6.8 and 6.1.1.4'
Cl Cl 0.3639 0.7018 'International Tables Vol C Tables 4.2.6.8 and 6.1.1.4'
Co Co -2.3653 3.6143 'International Tables Vol C Tables 4.2.6.8 and 6.1.1.4'
F F 0.0727 0.0534 'International Tables Vol C Tables 4.2.6.8 and 6.1.1.4'
N N 0.0311 0.0180 'International Tables Vol C Tables 4.2.6.8 and 6.1.1.4'
O O 0.0492 0.0322 'International Tables Vol C Tables 4.2.6.8 and 6.1.1.4'

loop_
_geom_angle_atom_site_label_1
_geom_angle_atom_site_label_2
_geom_angle_atom_site_label_3
_geom_angle
_geom_angle_site_symmetry_1
_geom_angle_site_symmetry_3
N4 Co1 N11 79.5(3) . .
N4 Co1 N12 99.4(3) . .
N4 Co1 N13 99.9(3) . .
N4 Co1 N15 79.7(3) . .
N10 Co1 N4 179.5(3) . .
N10 Co1 N11 100.6(3) . .
N10 Co1 N12 80.1(3) . .
N10 Co1 N13 80.6(3) . .
N10 Co1 N15 100.2(3) . .
N12 Co1 N11 94.8(3) . .
N12 Co1 N15 89.3(3) . .
N13 Co1 N11 88.6(3) . .
N13 Co1 N12 160.7(3) . .
N13 Co1 N15 94.2(3) . .
N15 Co1 N11 159.2(3) . .
C11B N4 Co1 120.5(5) . .
C11B N4 C12B 119.0(6) . .
C12B N4 Co1 120.4(5) . .
C11A N10 Co1 120.2(5) . .
C11A N10 C12A 120.7(7) . .
C12A N10 Co1 119.0(5) . .
C18B N11 Co1 113.4(5) . .
C22B N11 Co1 127.5(6) . .
C22B N11 C18B 118.9(8) . .
C13A N12 Co1 111.7(5) . .
C17A N12 Co1 128.4(6) . .
C17A N12 C13A 119.5(7) . .
C18A N13 Co1 113.8(5) . .
C22A N13 Co1 127.9(5) . .
C22A N13 C18A 118.1(7) . .
C13B N15 Co1 112.7(5) . .
C17B N15 Co1 129.1(5) . .
C17B N15 C13B 118.2(7) . .
O1A C1A O2A 124.0(8) . .
O1A C1A C2A 120.6(9) . .
O2A C1A C2A 115.4(8) . .
O1B C1B C2B 113.7(7) . .
O2B C1B O1B 123.6(8) . .
O2B C1B C2B 122.7(8) . .
C3A C2A C1A 119.3(8) . .
C3A C2A C4A 119.3(8) . .
C4A C2A C1A 121.4(8) . .
C3B C2B C1B 122.0(8) . .
C4B C2B C1B 119.7(7) . .
C4B C2B C3B 118.3(8) . .
C2A C3A C5A 120.4(8) . .
C5B C3B C2B 121.3(9) . .
C6A C4A C2A 120.0(8) . .
C2B C4B C6B 121.5(8) . .
C3A C5A C7A 120.9(8) . .
C3B C5B C7B 121.5(8) . .
C4A C6A C7A 121.2(8) . .
C4B C6B C7B 119.8(8) . .
C5A C7A C6A 118.2(7) . .
C5A C7A C8A 120.5(7) . .
C6A C7A C8A 121.3(7) . .
C5B C7B C6B 117.5(7) . .
C5B C7B C8B 122.1(7) . .
C6B C7B C8B 120.4(8) . .
C9A C8A C7A 121.1(7) . .
C9A C8A C10A 118.0(7) . .
C10A C8A C7A 120.8(7) . .
C9B C8B C7B 120.8(7) . .
C10B C8B C7B 121.9(8) . .
C10B C8B C9B 117.2(7) . .
C11A C9A C8A 120.0(7) . .
C11B C9B C8B 120.7(7) . .
C12A C10A C8A 119.7(7) . .
C12B C10B C8B 119.7(8) . .
N10 C11A C9A 120.9(7) . .
N10 C11A C13A 112.4(7) . .
C9A C11A C13A 126.6(7) . .
N4 C11B C9B 121.5(7) . .
N4 C11B C13B 112.9(6) . .
C9B C11B C13B 125.6(7) . .
N10 C12A C10A 120.5(7) . .
N10 C12A C18A 113.0(6) . .
C10A C12A C18A 126.5(7) . .
N4 C12B C10B 121.8(7) . .
N4 C12B C18B 113.0(7) . .
C10B C12B C18B 125.1(7) . .
N12 C13A C11A 115.0(7) . .
N12 C13A C14A 120.9(7) . .
C14A C13A C11A 124.1(7) . .
N15 C13B C11B 114.1(7) . .
N15 C13B C14B 121.2(7) . .
C14B C13B C11B 124.6(7) . .
C13A C14A C15A 118.8(8) . .
C15B C14B C13B 119.7(7) . .
C16A C15A C14A 118.9(8) . .
C16B C15B C14B 118.4(8) . .
C15A C16A C17A 120.3(8) . .
C15B C16B C17B 119.8(8) . .
N12 C17A C16A 121.7(8) . .
N15 C17B C16B 122.7(7) . .
N13 C18A C12A 113.3(6) . .
N13 C18A C19A 121.8(7) . .
C19A C18A C12A 124.8(7) . .
N11 C18B C12B 113.6(7) . .
N11 C18B C19B 122.0(8) . .
C19B C18B C12B 124.3(7) . .
C20A C19A C18A 120.0(7) . .
C20B C19B C18B 118.6(8) . .
C19A C20A C21A 118.0(8) . .
C19B C20B C21B 120.3(9) . .
C22A C21A C20A 119.6(7) . .
C20B C21B C22B 118.2(8) . .
N13 C22A C21A 122.4(7) . .
N11 C22B C21B 122.0(8) . .
B1 F2 F3 110(3) . 2_766
B1 F3 F2 133(2) . 2_766
F1 B1 F2 103.4(15) . .
F1 B1 F3 118(2) . .
F3 B1 F2 100(5) . .
F4 B1 F1 118(6) . .
F4 B1 F2 109(3) . .
F4 B1 F3 106.9(15) . .
F5 B2 F6 106.7(8) . .
F5 B2 F7 116.1(10) . .
F5 B2 F8 111.3(8) . .
F7 B2 F6 109.4(9) . .
F7 B2 F8 108.2(7) . .
F8 B2 F6 104.4(8) . .
Cl2 C1 Cl1 140(3) . .
B3 F10 F12 109.3(12) . 2_876
B3 F12 F10 137.1(14) . 2_876
F9 B3 F10 106.9(16) . .
F9 B3 F11 108.9(17) . .
F9 B3 F12 114.2(18) . .
F11 B3 F10 114.2(17) . .
F11 B3 F12 110.3(16) . .
F12 B3 F10 102.2(15) . .

loop_
_geom_bond_atom_site_label_1
_geom_bond_atom_site_label_2
_geom_bond_distance
_geom_bond_site_symmetry_2
Co1 N4 1.895(6) .
Co1 N10 1.883(6) .
Co1 N11 2.097(7) .
Co1 N12 2.063(7) .
Co1 N13 2.045(7) .
Co1 N15 2.087(7) .
O1A C1A 1.233(12) .
O1B C1B 1.330(10) .
O2A C1A 1.299(12) .
O2B C1B 1.213(10) .
N4 C11B 1.350(10) .
N4 C12B 1.354(10) .
N10 C11A 1.348(10) .
N10 C12A 1.362(10) .
N11 C18B 1.348(10) .
N11 C22B 1.347(11) .
N12 C13A 1.365(10) .
N12 C17A 1.338(11) .
N13 C18A 1.348(10) .
N13 C22A 1.341(10) .
N15 C13B 1.362(10) .
N15 C17B 1.338(11) .
C1A C2A 1.495(12) .
C1B C2B 1.484(11) .
C2A C3A 1.382(12) .
C2A C4A 1.400(12) .
C2B C3B 1.382(13) .
C2B C4B 1.364(12) .
C3A C5A 1.387(12) .
C3B C5B 1.366(12) .
C4A C6A 1.375(11) .
C4B C6B 1.395(12) .
C5A C7A 1.389(12) .
C5B C7B 1.380(12) .
C6A C7A 1.400(12) .
C6B C7B 1.408(12) .
C7A C8A 1.465(11) .
C7B C8B 1.491(11) .
C8A C9A 1.398(11) .
C8A C10A 1.412(11) .
C8B C9B 1.403(12) .
C8B C10B 1.393(12) .
C9A C11A 1.384(11) .
C9B C11B 1.366(11) .
C10A C12A 1.383(11) .
C10B C12B 1.382(11) .
C11A C13A 1.448(11) .
C11B C13B 1.475(11) .
C12A C18A 1.476(10) .
C12B C18B 1.486(11) .
C13A C14A 1.385(11) .
C13B C14B 1.387(11) .
C14A C15A 1.407(12) .
C14B C15B 1.385(12) .
C15A C16A 1.361(12) .
C15B C16B 1.371(12) .
C16A C17A 1.375(12) .
C16B C17B 1.375(12) .
C18A C19A 1.380(11) .
C18B C19B 1.394(12) .
C19A C20A 1.374(11) .
C19B C20B 1.371(12) .
C20A C21A 1.381(12) .
C20B C21B 1.384(13) .
C21A C22A 1.377(12) .
C21B C22B 1.393(13) .
F1 B1 1.22(4) .
F2 F3 1.43(4) 2_766
F2 B1 1.40(5) .
F3 F2 1.43(4) 2_766
F3 B1 1.39(5) .
F4 B1 1.19(4) .
F5 B2 1.346(12) .
F6 B2 1.394(12) .
F7 B2 1.348(13) .
F8 B2 1.385(12) .
Cl1 C1 1.371(16) .
Cl2 C1 1.329(16) .
F9 B3 1.21(2) .
F10 F12 1.465(16) 2_876
F10 B3 1.40(2) .
F11 B3 1.25(2) .
F12 F10 1.465(16) 2_876
F12 B3 1.38(2) .

loop_
_geom_torsion_atom_site_label_1
_geom_torsion_atom_site_label_2
_geom_torsion_atom_site_label_3
_geom_torsion_atom_site_label_4
_geom_torsion
_geom_torsion_site_symmetry_1
_geom_torsion_site_symmetry_2
_geom_torsion_site_symmetry_3
_geom_torsion_site_symmetry_4
Co1 N4 C11B C9B 178.7(6) . . . .
Co1 N4 C11B C13B 1.8(8) . . . .
Co1 N4 C12B C10B -178.5(6) . . . .
Co1 N4 C12B C18B 2.3(9) . . . .
Co1 N10 C11A C9A -179.0(6) . . . .
Co1 N10 C11A C13A 0.0(9) . . . .
Co1 N10 C12A C10A 177.8(6) . . . .
Co1 N10 C12A C18A -1.2(9) . . . .
Co1 N11 C18B C12B 1.6(8) . . . .
Co1 N11 C18B C19B -175.1(6) . . . .
Co1 N11 C22B C21B 174.3(6) . . . .
Co1 N12 C13A C11A 7.9(8) . . . .
Co1 N12 C13A C14A -170.4(6) . . . .
Co1 N12 C17A C16A 170.3(6) . . . .
Co1 N13 C18A C12A 4.7(8) . . . .
Co1 N13 C18A C19A -177.9(6) . . . .
Co1 N13 C22A C21A 176.6(6) . . . .
Co1 N15 C13B C11B 2.1(8) . . . .
Co1 N15 C13B C14B -179.1(6) . . . .
Co1 N15 C17B C16B 177.5(6) . . . .
O1A C1A C2A C3A 9.0(13) . . . .
O1A C1A C2A C4A -168.5(9) . . . .
O1B C1B C2B C3B 1.6(12) . . . .
O1B C1B C2B C4B -178.8(7) . . . .
O2A C1A C2A C3A -169.5(9) . . . .
O2A C1A C2A C4A 13.0(12) . . . .
O2B C1B C2B C3B -179.4(9) . . . .
O2B C1B C2B C4B 0.2(12) . . . .
N4 C11B C13B N15 -2.5(9) . . . .
N4 C11B C13B C14B 178.8(7) . . . .
N4 C12B C18B N11 -2.4(10) . . . .
N4 C12B C18B C19B 174.1(7) . . . .
N10 C11A C13A N12 -5.5(10) . . . .
N10 C11A C13A C14A 172.7(7) . . . .
N10 C12A C18A N13 -2.5(10) . . . .
N10 C12A C18A C19A -179.8(7) . . . .
N11 Co1 N4 C11B 178.7(6) . . . .
N11 Co1 N4 C12B -1.2(6) . . . .
N11 Co1 N10 C11A 96.4(6) . . . .
N11 Co1 N10 C12A -83.9(6) . . . .
N11 C18B C19B C20B -0.3(12) . . . .
N12 Co1 N4 C11B -88.1(6) . . . .
N12 Co1 N4 C12B 92.0(6) . . . .
N12 Co1 N10 C11A 3.4(6) . . . .
N12 Co1 N10 C12A -176.9(6) . . . .
N12 C13A C14A C15A -2.2(12) . . . .
N13 Co1 N4 C11B 92.0(6) . . . .
N13 Co1 N4 C12B -87.9(6) . . . .
N13 Co1 N10 C11A -176.8(6) . . . .
N13 Co1 N10 C12A 2.9(6) . . . .
N13 C18A C19A C20A 3.2(12) . . . .
N15 Co1 N4 C11B -0.5(5) . . . .
N15 Co1 N4 C12B 179.6(6) . . . .
N15 Co1 N10 C11A -84.2(6) . . . .
N15 Co1 N10 C12A 95.5(6) . . . .
N15 C13B C14B C15B 1.2(12) . . . .
C1A C2A C3A C5A -179.2(8) . . . .
C1A C2A C4A C6A 178.8(8) . . . .
C1B C2B C3B C5B 176.7(9) . . . .
C1B C2B C4B C6B -176.3(8) . . . .
C2A C3A C5A C7A 1.3(13) . . . .
C2A C4A C6A C7A -0.5(13) . . . .
C2B C3B C5B C7B 0.2(16) . . . .
C2B C4B C6B C7B -1.1(13) . . . .
C3A C2A C4A C6A 1.3(13) . . . .
C3A C5A C7A C6A -0.5(12) . . . .
C3A C5A C7A C8A 178.8(8) . . . .
C3B C2B C4B C6B 3.3(13) . . . .
C3B C5B C7B C6B 2.0(15) . . . .
C3B C5B C7B C8B -178.8(9) . . . .
C4A C2A C3A C5A -1.7(13) . . . .
C4A C6A C7A C5A 0.1(12) . . . .
C4A C6A C7A C8A -179.2(8) . . . .
C4B C2B C3B C5B -2.9(15) . . . .
C4B C6B C7B C5B -1.6(13) . . . .
C4B C6B C7B C8B 179.2(7) . . . .
C5A C7A C8A C9A 42.1(12) . . . .
C5A C7A C8A C10A -136.0(8) . . . .
C5B C7B C8B C9B 8.4(13) . . . .
C5B C7B C8B C10B -173.3(9) . . . .
C6A C7A C8A C9A -138.7(8) . . . .
C6A C7A C8A C10A 43.3(12) . . . .
C6B C7B C8B C9B -172.4(8) . . . .
C6B C7B C8B C10B 5.9(12) . . . .
C7A C8A C9A C11A -178.1(7) . . . .
C7A C8A C10A C12A 176.9(7) . . . .
C7B C8B C9B C11B 178.8(7) . . . .
C7B C8B C10B C12B -178.6(7) . . . .
C8A C9A C11A N10 0.0(12) . . . .
C8A C9A C11A C13A -178.9(8) . . . .
C8A C10A C12A N10 2.4(12) . . . .
C8A C10A C12A C18A -178.7(7) . . . .
C8B C9B C11B N4 0.3(11) . . . .
C8B C9B C11B C13B 176.9(7) . . . .
C8B C10B C12B N4 -0.8(12) . . . .
C8B C10B C12B C18B 178.3(7) . . . .
C9A C8A C10A C12A -1.2(12) . . . .
C9A C11A C13A N12 173.4(8) . . . .
C9A C11A C13A C14A -8.4(13) . . . .
C9B C8B C10B C12B -0.3(12) . . . .
C9B C11B C13B N15 -179.3(7) . . . .
C9B C11B C13B C14B 2.0(12) . . . .
C10A C8A C9A C11A 0.0(12) . . . .
C10A C12A C18A N13 178.6(7) . . . .
C10A C12A C18A C19A 1.3(13) . . . .
C10B C8B C9B C11B 0.5(12) . . . .
C10B C12B C18B N11 178.4(7) . . . .
C10B C12B C18B C19B -5.1(13) . . . .
C11A N10 C12A C10A -2.5(11) . . . .
C11A N10 C12A C18A 178.5(7) . . . .
C11A C13A C14A C15A 179.7(8) . . . .
C11B N4 C12B C10B 1.6(11) . . . .
C11B N4 C12B C18B -177.6(6) . . . .
C11B C13B C14B C15B 179.9(8) . . . .
C12A N10 C11A C9A 1.3(12) . . . .
C12A N10 C11A C13A -179.7(7) . . . .
C12A C18A C19A C20A -179.7(7) . . . .
C12B N4 C11B C9B -1.4(11) . . . .
C12B N4 C11B C13B -178.3(6) . . . .
C12B C18B C19B C20B -176.5(8) . . . .
C13A N12 C17A C16A -1.2(12) . . . .
C13A C14A C15A C16A 0.7(12) . . . .
C13B N15 C17B C16B 0.7(11) . . . .
C13B C14B C15B C16B 0.4(12) . . . .
C14A C15A C16A C17A 0.6(13) . . . .
C14B C15B C16B C17B -1.5(12) . . . .
C15A C16A C17A N12 -0.4(13) . . . .
C15B C16B C17B N15 1.0(12) . . . .
C17A N12 C13A C11A -179.3(7) . . . .
C17A N12 C13A C14A 2.5(11) . . . .
C17B N15 C13B C11B 179.4(6) . . . .
C17B N15 C13B C14B -1.8(11) . . . .
C18A N13 C22A C21A 2.0(12) . . . .
C18A C19A C20A C21A -3.1(12) . . . .
C18B N11 C22B C21B 0.0(11) . . . .
C18B C19B C20B C21B 0.5(13) . . . .
C19A C20A C21A C22A 2.5(12) . . . .
C19B C20B C21B C22B -0.5(13) . . . .
C20A C21A C22A N13 -2.0(13) . . . .
C20B C21B C22B N11 0.2(12) . . . .
C22A N13 C18A C12A -179.9(7) . . . .
C22A N13 C18A C19A -2.5(11) . . . .
C22B N11 C18B C12B 176.7(7) . . . .
C22B N11 C18B C19B 0.1(11) . . . .
F2 F3 B1 F1 61(7) 2_766 . . .
F2 F3 B1 F2 -50(4) 2_766 . . .
F2 F3 B1 F4 -164(3) 2_766 . . .
F3 F2 B1 F1 -85(4) 2_766 . . .
F3 F2 B1 F3 37(3) 2_766 . . .
F3 F2 B1 F4 149(3) 2_766 . . .
F10 F12 B3 F9 -72(2) 2_876 . . .
F10 F12 B3 F10 43(3) 2_876 . . .
F10 F12 B3 F11 165.0(13) 2_876 . . .
F12 F10 B3 F9 90.7(16) 2_876 . . .
F12 F10 B3 F11 -148.7(13) 2_876 . . .
F12 F10 B3 F12 -29.5(19) 2_876 . . .
